data_7202712
loop_
_publ_author_name
'Hendrik Bu\&skamp'
'Glen B. Deacon'
'Matthias Hilder'
'Peter C. Junk'
'Ulrich H. Kynast'
'Winnie W. Lee'
'David R. Turner'

_publ_section_title
;
 Structural variations in rare earth benzoate complexes : Part I.
 Lanthanum
;
_journal_issue 5
_journal_name_full CrystEngComm
_journal_page_first 394
_journal_paper_doi 10.1039/b700980a
_journal_volume 9
_journal_year 2007
_chemical_formula_moiety 'C51 H49 La2 N9 O27, C3 H7 N1 O1, H2 O1'
_chemical_formula_sum 'C54 H58 La2 N10 O29'
_chemical_formula_weight 1588.92
_chemical_name_common
;
poly(tris(dimethylformamide)hexakis(3-nitrobenzoato)bis-
lanthanum (iii)) DMF/H2O solvate
;
_chemical_name_systematic
;
poly[tris(dimethylformamide)hexakis(3-nitrobenzoato)bis-lanthanum
(III)] DMF/H2O solvate
;
_space_group_IT_number 2
_symmetry_cell_setting triclinic
_symmetry_space_group_name_Hall '-P 1'
_symmetry_space_group_name_H-M 'P -1'
_atom_sites_solution_hydrogens geom
_atom_sites_solution_primary direct
_atom_sites_solution_secondary difmap
_audit_creation_method SHELXL-97
_cell_angle_alpha 69.5800(10)
_cell_angle_beta 73.3540(10)
_cell_angle_gamma 71.9100(10)
_cell_formula_units_Z 2
_cell_length_a 13.5370(3)
_cell_length_b 15.4019(4)
_cell_length_c 17.2256(4)
_cell_measurement_temperature 123(2)
_cell_volume 3134.80(13)
_computing_cell_refinement 'Bruker SMART (Bruker)'
_computing_data_collection 'Bruker SMART (Bruker)'
_computing_data_reduction 'Bruker SAINT (Bruker)'
_computing_molecular_graphics 'X-Seed (Barbour, 1999)'
_computing_publication_material 'CIFTAB (Sheldrick, 1997)'
_computing_structure_refinement 'SHELXL-97 (Sheldrick, 1997)'
_computing_structure_solution 'SHELXS-97 (Sheldrick, 1990)'
_diffrn_ambient_temperature 123(2)
_diffrn_measured_fraction_theta_full 0.996
_diffrn_measured_fraction_theta_max 0.996
_diffrn_measurement_device_type 'Bruker X8 Apex II CCD'
_diffrn_measurement_method 'phi and omega scans'
_diffrn_radiation_monochromator graphite
_diffrn_radiation_source 'fine-focus sealed tube'
_diffrn_radiation_type MoK\a
_diffrn_radiation_wavelength 0.71073
_diffrn_reflns_av_R_equivalents 0.0259
_diffrn_reflns_av_sigmaI/netI 0.0246
_diffrn_reflns_limit_h_max 17
_diffrn_reflns_limit_h_min -17
_diffrn_reflns_limit_k_max 20
_diffrn_reflns_limit_k_min -20
_diffrn_reflns_limit_l_max 22
_diffrn_reflns_limit_l_min -22
_diffrn_reflns_number 56223
_diffrn_reflns_theta_full 27.50
_diffrn_reflns_theta_max 27.50
_diffrn_reflns_theta_min 2.54
_exptl_absorpt_coefficient_mu 1.442
_exptl_absorpt_correction_T_max 0.8021
_exptl_absorpt_correction_T_min 0.7145
_exptl_absorpt_correction_type multi-scan
_exptl_absorpt_process_details SADABS
_exptl_crystal_colour colourless
_exptl_crystal_density_diffrn 1.683
_exptl_crystal_density_method 'not measured'
_exptl_crystal_description block
_exptl_crystal_F_000 1596
_exptl_crystal_size_max 0.25
_exptl_crystal_size_mid 0.17
_exptl_crystal_size_min 0.16
_refine_diff_density_max 1.039
_refine_diff_density_min -0.985
_refine_diff_density_rms 0.083
_refine_ls_extinction_method none
_refine_ls_goodness_of_fit_ref 1.135
_refine_ls_hydrogen_treatment constr
_refine_ls_matrix_type full
_refine_ls_number_parameters 888
_refine_ls_number_reflns 14345
_refine_ls_number_restraints 0
_refine_ls_restrained_S_all 1.135
_refine_ls_R_factor_all 0.0333
_refine_ls_R_factor_gt 0.0294
_refine_ls_shift/su_max 0.002
_refine_ls_shift/su_mean 0.000
_refine_ls_structure_factor_coef Fsqd
_refine_ls_weighting_details 'calc w=1/[\s^2^(Fo^2^)+(0.0195P)^2^+5.5414P] where P=(Fo^2^+2Fc^2^)/3'
_refine_ls_weighting_scheme calc
_refine_ls_wR_factor_gt 0.0654
_refine_ls_wR_factor_ref 0.0671
_reflns_number_gt 13168
_reflns_number_total 14345
_reflns_threshold_expression >2sigma(I)
_cod_data_source_file b700980a.txt
_cod_data_source_block HB16DMF
_cod_depositor_comments
;
The following automatic conversions were performed:
'_exptl_absorpt_correction_type' value 'Multi-scan' changed to
'multi-scan' according to
'/home/saulius/struct/CIF-dictionaries/cif_core.dic' dictionary named
'cif_core.dic' version 2.4.1 from 2010-06-29.

Automatic conversion script
Id: cif_fix_enum 1527 2010-12-29 10:47:43Z saulius 
;
_cod_original_sg_symbol_H-M P-1
_cod_database_code 7202712

loop_
_symmetry_equiv_pos_as_xyz
'x, y, z'
'-x, -y, -z'

loop_
_atom_site_label
_atom_site_type_symbol
_atom_site_fract_x
_atom_site_fract_y
_atom_site_fract_z
_atom_site_U_iso_or_equiv
_atom_site_adp_type
_atom_site_occupancy
_atom_site_symmetry_multiplicity
_atom_site_calc_flag
_atom_site_refinement_flags
_atom_site_disorder_assembly
_atom_site_disorder_group
La1 La 0.514670(11) 0.626264(10) 0.320928(8) 0.01325(4) Uani 1 1 d . . .
O1 O 0.36895(15) 0.74275(14) 0.39177(11) 0.0212(4) Uani 1 1 d . . .
N1 N 0.7026(2) 0.4406(2) -0.07180(17) 0.0305(6) Uani 1 1 d . . .
C1 C 0.3544(2) 0.81317(19) 0.32758(16) 0.0171(5) Uani 1 1 d . . .
La2 La 0.534700(11) 0.870064(9) 0.113538(8) 0.01183(4) Uani 1 1 d . . .
O2 O 0.41362(15) 0.81468(13) 0.25586(11) 0.0194(4) Uani 1 1 d . . .
N2 N 0.8419(3) 0.6364(3) 0.50503(19) 0.0471(8) Uani 1 1 d . . .
C2 C 0.2627(2) 0.89530(19) 0.33730(17) 0.0189(5) Uani 1 1 d . . .
O3 O 0.0293(2) 1.1708(2) 0.2109(2) 0.0737(11) Uani 1 1 d . . .
N3 N 0.0994(2) 1.0997(2) 0.2020(2) 0.0417(8) Uani 1 1 d . . .
C3 C 0.2240(2) 0.95807(19) 0.26637(17) 0.0212(5) Uani 1 1 d . . .
H3 H 0.2557 0.9500 0.2117 0.025 Uiso 1 1 calc R . .
O4 O 0.1397(2) 1.08279(19) 0.13408(17) 0.0452(7) Uani 1 1 d . . .
N4 N 0.4316(2) 0.94391(17) 0.47420(17) 0.0275(5) Uani 1 1 d . . .
C4 C 0.1382(2) 1.0324(2) 0.2778(2) 0.0294(7) Uani 1 1 d . . .
O5 O 0.57994(18) 0.53981(13) 0.20202(12) 0.0271(5) Uani 1 1 d . . .
N5 N 0.1451(2) 1.40190(19) 0.1619(2) 0.0343(6) Uani 1 1 d . . .
C5 C 0.0906(3) 1.0477(2) 0.3557(2) 0.0384(8) Uani 1 1 d . . .
H5 H 0.0316 1.0998 0.3612 0.046 Uiso 1 1 calc R . .
O6 O 0.53281(15) 0.69592(12) 0.15475(11) 0.0187(4) Uani 1 1 d . . .
N6 N 0.06514(19) 1.07356(19) -0.16232(16) 0.0298(6) Uani 1 1 d . . .
C6 C 0.1310(3) 0.9851(3) 0.4258(2) 0.0378(8) Uani 1 1 d . . .
H6 H 0.1002 0.9944 0.4801 0.045 Uiso 1 1 calc R . .
O7 O 0.75431(19) 0.37892(17) -0.02230(16) 0.0402(6) Uani 1 1 d . . .
N7 N 0.2207(2) 0.7623(2) 0.73795(18) 0.0376(7) Uani 1 1 d . . .
C7 C 0.2163(2) 0.9091(2) 0.41634(18) 0.0269(6) Uani 1 1 d . . .
H7 H 0.2434 0.8660 0.4645 0.032 Uiso 1 1 calc R . .
O8 O 0.7078(2) 0.4381(2) -0.14276(17) 0.0592(8) Uani 1 1 d . . .
C8 C 0.5580(2) 0.61373(18) 0.14433(16) 0.0173(5) Uani 1 1 d . . .
O9 O 0.62750(16) 0.73726(14) 0.27978(12) 0.0235(4) Uani 1 1 d . . .
C9 C 0.5602(2) 0.60653(18) 0.05919(15) 0.0164(5) Uani 1 1 d . . .
O10 O 0.62052(16) 0.89151(14) 0.21827(12) 0.0239(4) Uani 1 1 d . . .
C10 C 0.6276(2) 0.52861(19) 0.03373(16) 0.0188(5) Uani 1 1 d . . .
H10 H 0.6717 0.4805 0.0695 0.023 Uiso 1 1 calc R . .
O11 O 0.8159(4) 0.5654(3) 0.5083(3) 0.0943(14) Uani 1 1 d . . .
C11 C 0.6294(2) 0.52233(19) -0.04462(17) 0.0209(5) Uani 1 1 d . . .
O12 O 0.8952(2) 0.6359(2) 0.55216(16) 0.0549(8) Uani 1 1 d . . .
C12 C 0.5645(2) 0.5893(2) -0.09778(17) 0.0247(6) Uani 1 1 d . . .
H12 H 0.5665 0.5828 -0.1511 0.030 Uiso 1 1 calc R . .
O13 O 0.54825(15) 0.60560(13) 0.46139(11) 0.0201(4) Uani 1 1 d . . .
C13 C 0.4966(2) 0.6660(2) -0.07106(17) 0.0237(6) Uani 1 1 d . . .
H13 H 0.4507 0.7126 -0.1062 0.028 Uiso 1 1 calc R . .
O14 O 0.54895(17) 0.51593(13) 0.59340(12) 0.0241(4) Uani 1 1 d . . .
C14 C 0.4950(2) 0.67545(19) 0.00670(16) 0.0191(5) Uani 1 1 d . . .
H14 H 0.4492 0.7291 0.0240 0.023 Uiso 1 1 calc R . .
O15 O 0.4540(2) 0.94768(15) 0.39917(14) 0.0362(5) Uani 1 1 d . . .
C15 C 0.6484(2) 0.8147(2) 0.27203(16) 0.0200(5) Uani 1 1 d . . .
O16 O 0.38469(19) 1.01289(15) 0.50147(16) 0.0378(5) Uani 1 1 d . . .
C16 C 0.7126(2) 0.8124(2) 0.33159(16) 0.0200(5) Uani 1 1 d . . .
O17 O 0.42862(15) 1.02158(13) 0.13960(11) 0.0209(4) Uani 1 1 d . . .
C17 C 0.7474(2) 0.7270(2) 0.38934(17) 0.0247(6) Uani 1 1 d . . .
H17 H 0.7312 0.6701 0.3921 0.030 Uiso 1 1 calc R . .
O18 O 0.41324(16) 1.15315(13) 0.02980(11) 0.0203(4) Uani 1 1 d . . .
C18 C 0.8066(2) 0.7267(2) 0.44301(18) 0.0298(7) Uani 1 1 d . . .
O19 O 0.0977(2) 1.4487(2) 0.2116(2) 0.0615(8) Uani 1 1 d . . .
C19 C 0.8326(2) 0.8073(3) 0.4407(2) 0.0345(7) Uani 1 1 d . . .
H19 H 0.8741 0.8045 0.4780 0.041 Uiso 1 1 calc R . .
O20 O 0.1395(2) 1.43009(17) 0.08743(18) 0.0443(6) Uani 1 1 d . . .
C20 C 0.7973(3) 0.8918(3) 0.3833(2) 0.0355(7) Uani 1 1 d . . .
H20 H 0.8138 0.9484 0.3809 0.043 Uiso 1 1 calc R . .
O21 O 0.36228(15) 0.87291(14) 0.08331(12) 0.0212(4) Uani 1 1 d . . .
C21 C 0.7374(2) 0.8943(2) 0.32871(19) 0.0280(6) Uani 1 1 d . . .
H21 H 0.7133 0.9529 0.2890 0.034 Uiso 1 1 calc R . .
O22 O 0.37183(15) 1.00787(14) -0.01926(12) 0.0234(4) Uani 1 1 d . . .
C22 C 0.5392(2) 0.59447(18) 0.53787(15) 0.0154(5) Uani 1 1 d . . .
O23 O 0.07851(18) 1.15286(16) -0.17622(15) 0.0363(5) Uani 1 1 d . . .
C23 C 0.5148(2) 0.68248(18) 0.56604(15) 0.0162(5) Uani 1 1 d . . .
O24 O 0.0165(2) 1.05434(19) -0.20172(16) 0.0460(6) Uani 1 1 d . . .
C24 C 0.4901(2) 0.77108(18) 0.50843(16) 0.0175(5) Uani 1 1 d . . .
H24 H 0.4921 0.7764 0.4514 0.021 Uiso 1 1 calc R . .
O25 O 0.69022(17) 0.50826(16) 0.34228(12) 0.0303(5) Uani 1 1 d . . .
C25 C 0.4627(2) 0.85131(19) 0.53533(17) 0.0215(5) Uani 1 1 d . . .
O26 O 0.34564(18) 0.63552(16) 0.28579(14) 0.0346(5) Uani 1 1 d . . .
C26 C 0.4617(3) 0.8478(2) 0.61675(19) 0.0288(6) Uani 1 1 d . . .
H26 H 0.4429 0.9043 0.6336 0.035 Uiso 1 1 calc R . .
O27 O 0.72520(16) 0.77595(17) 0.09727(13) 0.0348(5) Uani 1 1 d . . .
C27 C 0.4892(3) 0.7588(2) 0.67293(18) 0.0316(7) Uani 1 1 d . . .
H27 H 0.4911 0.7541 0.7290 0.038 Uiso 1 1 calc R . .
O28 O 0.1819(3) 0.8837(2) 0.6194(2) 0.0677(9) Uani 1 1 d . . .
C28 C 0.5141(2) 0.6766(2) 0.64876(16) 0.0235(6) Uani 1 1 d . . .
H28 H 0.5306 0.6160 0.6886 0.028 Uiso 1 1 calc R . .
O29 O 0.6006(3) 1.0975(3) 0.1927(3) 0.0927(12) Uani 1 1 d . . .
C29 C 0.3978(2) 1.10927(18) 0.10682(16) 0.0165(5) Uani 1 1 d . . .
C30 C 0.3349(2) 1.16754(18) 0.16697(15) 0.0155(5) Uani 1 1 d . . .
C31 C 0.2714(2) 1.25693(18) 0.13680(17) 0.0179(5) Uani 1 1 d . . .
H31 H 0.2678 1.2823 0.0786 0.021 Uiso 1 1 calc R . .
C32 C 0.2134(2) 1.3080(2) 0.19371(19) 0.0241(6) Uani 1 1 d . . .
C33 C 0.2183(2) 1.2750(2) 0.2785(2) 0.0308(7) Uani 1 1 d . . .
H33 H 0.1786 1.3125 0.3157 0.037 Uiso 1 1 calc R . .
C34 C 0.2823(3) 1.1864(2) 0.30760(19) 0.0315(7) Uani 1 1 d . . .
H34 H 0.2871 1.1622 0.3656 0.038 Uiso 1 1 calc R . .
C35 C 0.3397(2) 1.1325(2) 0.25221(17) 0.0219(6) Uani 1 1 d . . .
H35 H 0.3827 1.0711 0.2728 0.026 Uiso 1 1 calc R . .
C36 C 0.3308(2) 0.93854(18) 0.02140(16) 0.0167(5) Uani 1 1 d . . .
C37 C 0.2376(2) 0.93222(18) -0.00603(16) 0.0164(5) Uani 1 1 d . . .
C38 C 0.1940(2) 1.00628(19) -0.06930(16) 0.0184(5) Uani 1 1 d . . .
H38 H 0.2203 1.0624 -0.0946 0.022 Uiso 1 1 calc R . .
C39 C 0.1110(2) 0.9961(2) -0.09446(17) 0.0208(5) Uani 1 1 d . . .
C40 C 0.0692(2) 0.9167(2) -0.05907(19) 0.0261(6) Uani 1 1 d . . .
H40 H 0.0120 0.9121 -0.0779 0.031 Uiso 1 1 calc R . .
C41 C 0.1130(2) 0.8434(2) 0.00492(19) 0.0268(6) Uani 1 1 d . . .
H41 H 0.0853 0.7881 0.0310 0.032 Uiso 1 1 calc R . .
C42 C 0.1973(2) 0.85120(19) 0.03063(17) 0.0218(6) Uani 1 1 d . . .
H42 H 0.2277 0.8006 0.0738 0.026 Uiso 1 1 calc R . .
N43 N 0.1739(2) 0.64707(18) 0.29410(15) 0.0264(5) Uani 1 1 d . . .
C43 C 0.7170(2) 0.4512(2) 0.40848(17) 0.0229(6) Uani 1 1 d . . .
H43 H 0.6623 0.4357 0.4560 0.027 Uiso 1 1 calc R . .
N44 N 0.8799(2) 0.67653(19) 0.06048(17) 0.0317(6) Uani 1 1 d . . .
C44 C 0.9028(4) 0.4345(6) 0.3494(3) 0.121(3) Uani 1 1 d . . .
H44A H 0.9697 0.3980 0.3677 0.182 Uiso 1 1 calc R . .
H44B H 0.8991 0.5028 0.3342 0.182 Uiso 1 1 calc R . .
H44C H 0.8992 0.4185 0.3001 0.182 Uiso 1 1 calc R . .
C45 C 0.8422(3) 0.3449(3) 0.4959(2) 0.0376(8) Uani 1 1 d . . .
H45A H 0.9196 0.3232 0.4887 0.056 Uiso 0.50 1 calc PR . .
H45B H 0.8113 0.2900 0.5112 0.056 Uiso 0.50 1 calc PR . .
H45C H 0.8145 0.3767 0.5407 0.056 Uiso 0.50 1 calc PR . .
H45D H 0.7773 0.3367 0.5384 0.056 Uiso 0.50 1 calc PR . .
H45E H 0.8856 0.3699 0.5158 0.056 Uiso 0.50 1 calc PR . .
H45F H 0.8824 0.2833 0.4864 0.056 Uiso 0.50 1 calc PR . .
N46 N 0.8146(2) 0.4112(2) 0.41752(16) 0.0386(7) Uani 1 1 d . . .
C46 C 0.2695(2) 0.5997(2) 0.30219(18) 0.0282(6) Uani 1 1 d . . .
H46 H 0.2821 0.5322 0.3223 0.034 Uiso 1 1 calc R . .
C47 C 0.1475(4) 0.7499(3) 0.2669(3) 0.0572(11) Uani 1 1 d . . .
H47A H 0.0722 0.7733 0.2642 0.086 Uiso 1 1 calc R . .
H47B H 0.1904 0.7724 0.2108 0.086 Uiso 1 1 calc R . .
H47C H 0.1622 0.7739 0.3072 0.086 Uiso 1 1 calc R . .
H47D H 0.2110 0.7731 0.2573 0.086 Uiso 1 1 calc R . .
H47E H 0.0927 0.7740 0.3107 0.086 Uiso 1 1 calc R . .
H47F H 0.1210 0.7725 0.2143 0.086 Uiso 1 1 calc R . .
C48 C 0.0889(3) 0.6018(3) 0.3102(3) 0.0529(10) Uani 1 1 d . . .
H48A H 0.0237 0.6506 0.2999 0.079 Uiso 1 1 calc R . .
H48B H 0.0782 0.5624 0.3691 0.079 Uiso 1 1 calc R . .
H48C H 0.1070 0.5617 0.2725 0.079 Uiso 1 1 calc R . .
H48D H 0.1156 0.5325 0.3277 0.079 Uiso 1 1 calc R . .
H48E H 0.0611 0.6207 0.2586 0.079 Uiso 1 1 calc R . .
H48F H 0.0322 0.6215 0.3552 0.079 Uiso 1 1 calc R . .
C49 C 0.8089(2) 0.7579(2) 0.04878(18) 0.0246(6) Uani 1 1 d . . .
H49 H 0.8240 0.8068 -0.0017 0.030 Uiso 1 1 calc R . .
C50 C 0.8592(4) 0.5969(4) 0.1318(4) 0.135(4) Uani 1 1 d . . .
H50A H 0.9207 0.5426 0.1307 0.202 Uiso 1 1 calc R . .
H50B H 0.7967 0.5794 0.1294 0.202 Uiso 1 1 calc R . .
H50C H 0.8462 0.6141 0.1841 0.202 Uiso 1 1 calc R . .
C51 C 0.9781(3) 0.6590(3) 0.0004(2) 0.0391(8) Uani 1 1 d . . .
H51A H 1.0192 0.5940 0.0215 0.059 Uiso 0.50 1 calc PR . .
H51B H 1.0194 0.7046 -0.0071 0.059 Uiso 0.50 1 calc PR . .
H51C H 0.9623 0.6666 -0.0540 0.059 Uiso 0.50 1 calc PR . .
H51D H 0.9814 0.7161 -0.0479 0.059 Uiso 0.50 1 calc PR . .
H51E H 0.9812 0.6055 -0.0193 0.059 Uiso 0.50 1 calc PR . .
H51F H 1.0383 0.6435 0.0276 0.059 Uiso 0.50 1 calc PR . .
C52A C 0.2014(6) 0.8559(6) 0.6951(5) 0.039(2) Uani 0.439(6) 1 d P A 1
H52A H 0.2020 0.9016 0.7204 0.047 Uiso 0.439(6) 1 calc PR A 1
C52B C 0.2144(5) 0.7918(5) 0.6549(4) 0.0378(16) Uani 0.561(6) 1 d P A 2
H52B H 0.2330 0.7473 0.6233 0.045 Uiso 0.561(6) 1 calc PR A 2
C53A C 0.2438(8) 0.7324(7) 0.8222(5) 0.047(2) Uani 0.439(6) 1 d P A 1
H53D H 0.1962 0.6923 0.8618 0.071 Uiso 0.439(6) 1 calc PR A 1
H53E H 0.2330 0.7887 0.8406 0.071 Uiso 0.439(6) 1 calc PR A 1
H53F H 0.3175 0.6960 0.8210 0.071 Uiso 0.439(6) 1 calc PR A 1
C53B C 0.2551(9) 0.6634(5) 0.7774(6) 0.078(3) Uani 0.561(6) 1 d P A 2
H53A H 0.3088 0.6536 0.8095 0.117 Uiso 0.561(6) 1 calc PR A 2
H53B H 0.2857 0.6295 0.7341 0.117 Uiso 0.561(6) 1 calc PR A 2
H53C H 0.1945 0.6389 0.8158 0.117 Uiso 0.561(6) 1 calc PR A 2
C54A C 0.2069(13) 0.6978(8) 0.7060(10) 0.096(5) Uani 0.439(6) 1 d P A 1
H54A H 0.1731 0.7319 0.6570 0.145 Uiso 0.439(6) 1 calc PR A 1
H54B H 0.1616 0.6581 0.7495 0.145 Uiso 0.439(6) 1 calc PR A 1
H54C H 0.2759 0.6573 0.6887 0.145 Uiso 0.439(6) 1 calc PR A 1
C54B C 0.2070(7) 0.8278(7) 0.7823(5) 0.070(3) Uani 0.561(6) 1 d P A 2
H54D H 0.1317 0.8471 0.8069 0.105 Uiso 0.561(6) 1 calc PR A 2
H54E H 0.2321 0.8840 0.7435 0.105 Uiso 0.561(6) 1 calc PR A 2
H54F H 0.2477 0.7979 0.8275 0.105 Uiso 0.561(6) 1 calc PR A 2

loop_
_atom_site_aniso_label
_atom_site_aniso_U_11
_atom_site_aniso_U_22
_atom_site_aniso_U_33
_atom_site_aniso_U_23
_atom_site_aniso_U_13
_atom_site_aniso_U_12
La1 0.01755(7) 0.01104(7) 0.01056(7) 0.00151(5) -0.00677(5) -0.00414(5)
O1 0.0196(9) 0.0225(10) 0.0139(8) 0.0004(7) -0.0043(7) -0.0001(8)
N1 0.0280(14) 0.0351(15) 0.0341(14) -0.0214(12) 0.0048(11) -0.0120(12)
C1 0.0155(12) 0.0201(13) 0.0169(12) -0.0033(10) -0.0059(10) -0.0055(10)
La2 0.01302(7) 0.00898(7) 0.01153(7) -0.00017(5) -0.00355(5) -0.00201(5)
O2 0.0204(9) 0.0198(9) 0.0145(8) -0.0033(7) -0.0011(7) -0.0040(8)
N2 0.0456(18) 0.059(2) 0.0370(16) 0.0020(15) -0.0272(14) -0.0130(16)
C2 0.0145(12) 0.0195(13) 0.0215(13) -0.0036(10) -0.0045(10) -0.0039(10)
O3 0.0313(15) 0.0518(18) 0.085(2) 0.0228(16) -0.0088(15) 0.0119(13)
N3 0.0180(13) 0.0329(16) 0.059(2) 0.0147(14) -0.0167(13) -0.0087(12)
C3 0.0160(12) 0.0210(13) 0.0239(13) 0.0005(11) -0.0054(10) -0.0073(11)
O4 0.0421(14) 0.0476(15) 0.0413(14) 0.0152(12) -0.0261(12) -0.0200(12)
N4 0.0285(13) 0.0154(11) 0.0393(15) -0.0042(10) -0.0138(11) -0.0038(10)
C4 0.0157(13) 0.0260(15) 0.0388(17) 0.0044(13) -0.0108(12) -0.0050(12)
O5 0.0468(13) 0.0134(9) 0.0181(9) -0.0005(7) -0.0157(9) 0.0009(9)
N5 0.0161(12) 0.0231(13) 0.0567(19) -0.0145(13) 0.0022(12) -0.0004(10)
C5 0.0199(15) 0.0310(17) 0.055(2) -0.0125(15) -0.0040(14) 0.0044(13)
O6 0.0308(10) 0.0104(8) 0.0155(8) -0.0010(7) -0.0084(8) -0.0051(8)
N6 0.0188(12) 0.0321(14) 0.0303(13) -0.0001(11) -0.0101(10) -0.0002(11)
C6 0.0251(16) 0.045(2) 0.0369(18) -0.0176(15) 0.0011(14) 0.0013(15)
O7 0.0362(13) 0.0305(13) 0.0535(15) -0.0224(12) -0.0054(12) 0.0013(11)
N7 0.0383(16) 0.0371(16) 0.0379(15) -0.0171(13) -0.0154(13) 0.0050(13)
C7 0.0197(14) 0.0350(17) 0.0227(14) -0.0085(12) -0.0049(11) -0.0011(12)
O8 0.0651(19) 0.075(2) 0.0416(15) -0.0434(15) 0.0001(13) -0.0017(16)
C8 0.0211(13) 0.0161(12) 0.0153(12) -0.0029(10) -0.0086(10) -0.0024(10)
O9 0.0267(10) 0.0263(10) 0.0216(9) -0.0017(8) -0.0093(8) -0.0135(9)
C9 0.0229(13) 0.0136(12) 0.0144(11) -0.0011(9) -0.0053(10) -0.0083(10)
O10 0.0265(10) 0.0252(10) 0.0200(9) 0.0007(8) -0.0104(8) -0.0088(9)
C10 0.0213(13) 0.0157(12) 0.0201(12) -0.0032(10) -0.0055(10) -0.0061(10)
O11 0.138(4) 0.062(2) 0.101(3) 0.033(2) -0.097(3) -0.045(2)
C11 0.0235(14) 0.0208(13) 0.0221(13) -0.0094(11) 0.0001(11) -0.0105(11)
O12 0.0462(16) 0.083(2) 0.0372(14) -0.0073(14) -0.0299(12) -0.0086(15)
C12 0.0327(16) 0.0332(16) 0.0140(12) -0.0059(11) -0.0048(11) -0.0164(13)
O13 0.0259(10) 0.0168(9) 0.0181(9) -0.0042(7) -0.0118(8) 0.0003(8)
C13 0.0302(15) 0.0233(14) 0.0197(13) 0.0016(11) -0.0123(11) -0.0114(12)
O14 0.0364(11) 0.0160(9) 0.0196(9) 0.0031(7) -0.0097(8) -0.0115(9)
C14 0.0239(13) 0.0162(12) 0.0180(12) -0.0010(10) -0.0065(10) -0.0078(11)
O15 0.0576(15) 0.0198(11) 0.0310(12) 0.0028(9) -0.0232(11) -0.0071(10)
C15 0.0198(13) 0.0271(14) 0.0136(12) -0.0025(10) -0.0035(10) -0.0099(11)
O16 0.0344(13) 0.0190(11) 0.0559(15) -0.0132(10) -0.0095(11) 0.0029(9)
C16 0.0181(13) 0.0275(14) 0.0162(12) -0.0062(10) -0.0027(10) -0.0084(11)
O17 0.0266(10) 0.0122(9) 0.0204(9) -0.0023(7) -0.0048(8) -0.0022(8)
C17 0.0230(14) 0.0318(16) 0.0214(13) -0.0032(11) -0.0087(11) -0.0105(12)
O18 0.0295(10) 0.0146(9) 0.0139(8) -0.0041(7) 0.0001(7) -0.0053(8)
C18 0.0219(14) 0.0462(19) 0.0212(14) -0.0075(13) -0.0087(11) -0.0060(13)
O19 0.0505(17) 0.0412(16) 0.076(2) -0.0336(15) 0.0070(15) 0.0140(13)
C19 0.0247(15) 0.060(2) 0.0302(16) -0.0225(16) -0.0091(13) -0.0109(15)
O20 0.0367(14) 0.0247(12) 0.0594(17) -0.0056(11) -0.0155(12) 0.0074(10)
C20 0.0362(18) 0.0427(19) 0.0412(18) -0.0233(16) -0.0083(15) -0.0143(15)
O21 0.0193(9) 0.0226(10) 0.0213(9) -0.0018(8) -0.0102(8) -0.0037(8)
C21 0.0285(15) 0.0291(16) 0.0301(15) -0.0115(12) -0.0068(12) -0.0074(13)
O22 0.0234(10) 0.0263(10) 0.0226(10) -0.0028(8) -0.0026(8) -0.0152(8)
C22 0.0161(12) 0.0141(12) 0.0164(12) 0.0000(9) -0.0066(9) -0.0059(10)
O23 0.0265(11) 0.0288(12) 0.0401(13) 0.0064(10) -0.0128(10) -0.0009(10)
C23 0.0163(12) 0.0171(12) 0.0165(12) -0.0038(10) -0.0032(9) -0.0069(10)
O24 0.0423(14) 0.0525(16) 0.0454(14) 0.0000(12) -0.0322(12) -0.0085(12)
C24 0.0199(13) 0.0169(12) 0.0164(12) -0.0027(10) -0.0057(10) -0.0056(10)
O25 0.0270(11) 0.0358(12) 0.0206(10) -0.0051(9) -0.0108(8) 0.0051(9)
C25 0.0221(14) 0.0188(13) 0.0224(13) -0.0025(10) -0.0061(11) -0.0055(11)
O26 0.0328(12) 0.0379(13) 0.0360(12) 0.0074(10) -0.0206(10) -0.0200(10)
C26 0.0366(17) 0.0244(15) 0.0267(15) -0.0117(12) -0.0009(13) -0.0090(13)
O27 0.0189(10) 0.0418(13) 0.0274(11) -0.0039(10) -0.0045(9) 0.0082(9)
C27 0.049(2) 0.0326(17) 0.0157(13) -0.0078(12) -0.0040(13) -0.0142(15)
O28 0.065(2) 0.068(2) 0.0567(19) 0.0027(16) -0.0256(16) -0.0089(17)
C28 0.0329(16) 0.0229(14) 0.0140(12) -0.0003(10) -0.0059(11) -0.0100(12)
O29 0.095(3) 0.091(3) 0.099(3) -0.037(2) -0.014(2) -0.023(2)
C29 0.0163(12) 0.0156(12) 0.0181(12) -0.0044(10) -0.0046(10) -0.0040(10)
C30 0.0150(12) 0.0155(12) 0.0156(11) -0.0032(9) -0.0034(9) -0.0040(10)
C31 0.0142(12) 0.0166(12) 0.0219(13) -0.0038(10) -0.0034(10) -0.0045(10)
C32 0.0150(13) 0.0199(13) 0.0362(16) -0.0101(12) -0.0001(11) -0.0047(11)
C33 0.0269(15) 0.0350(17) 0.0332(16) -0.0221(14) 0.0054(13) -0.0075(13)
C34 0.0353(17) 0.0417(18) 0.0193(14) -0.0117(13) -0.0015(12) -0.0117(15)
C35 0.0255(14) 0.0204(13) 0.0183(13) -0.0037(10) -0.0059(11) -0.0043(11)
C36 0.0151(12) 0.0181(12) 0.0177(12) -0.0059(10) -0.0023(10) -0.0048(10)
C37 0.0153(12) 0.0170(12) 0.0177(12) -0.0046(10) -0.0043(10) -0.0043(10)
C38 0.0162(12) 0.0166(12) 0.0207(12) -0.0032(10) -0.0042(10) -0.0034(10)
C39 0.0161(13) 0.0218(13) 0.0215(13) -0.0038(11) -0.0074(10) 0.0002(11)
C40 0.0194(14) 0.0317(16) 0.0321(15) -0.0092(12) -0.0099(12) -0.0081(12)
C41 0.0260(15) 0.0236(14) 0.0343(16) -0.0031(12) -0.0109(12) -0.0122(12)
C42 0.0226(14) 0.0176(13) 0.0246(13) -0.0004(11) -0.0090(11) -0.0063(11)
N43 0.0251(13) 0.0298(13) 0.0253(12) -0.0006(10) -0.0130(10) -0.0088(11)
C43 0.0216(14) 0.0239(14) 0.0210(13) -0.0065(11) -0.0062(11) -0.0005(11)
N44 0.0193(12) 0.0267(13) 0.0348(14) -0.0003(11) -0.0046(11) 0.0038(10)
C44 0.032(2) 0.214(8) 0.046(3) 0.060(4) -0.015(2) -0.036(3)
C45 0.0266(16) 0.047(2) 0.0272(16) 0.0087(14) -0.0122(13) -0.0076(15)
N46 0.0202(13) 0.0601(19) 0.0219(13) 0.0092(12) -0.0082(10) -0.0109(13)
C46 0.0332(16) 0.0281(15) 0.0237(14) -0.0017(12) -0.0105(12) -0.0099(13)
C47 0.050(2) 0.044(2) 0.072(3) -0.002(2) -0.035(2) 0.0003(19)
C48 0.035(2) 0.069(3) 0.059(2) -0.013(2) -0.0140(18) -0.020(2)
C49 0.0234(14) 0.0215(14) 0.0248(14) -0.0030(11) -0.0083(11) -0.0005(11)
C50 0.062(3) 0.084(4) 0.113(5) 0.067(4) 0.023(3) 0.036(3)
C51 0.0223(16) 0.0377(19) 0.055(2) -0.0209(16) -0.0012(15) -0.0009(14)
C52A 0.028(4) 0.044(5) 0.037(4) -0.005(3) -0.009(3) -0.002(3)
C52B 0.040(3) 0.040(4) 0.034(3) -0.014(3) -0.012(3) -0.001(3)
C53A 0.048(5) 0.050(6) 0.034(4) -0.002(4) -0.010(4) -0.009(4)
C53B 0.123(9) 0.035(4) 0.059(5) 0.001(4) -0.035(5) 0.004(5)
C54A 0.143(13) 0.044(6) 0.133(13) -0.046(8) -0.079(11) 0.007(7)
C54B 0.064(5) 0.115(8) 0.042(4) -0.054(5) -0.012(4) 0.002(5)

loop_
_atom_type_symbol
_atom_type_description
_atom_type_scat_dispersion_real
_atom_type_scat_dispersion_imag
_atom_type_scat_source
C C 0.0033 0.0016 'International Tables Vol C Tables 4.2.6.8 and 6.1.1.4'
H H 0.0000 0.0000 'International Tables Vol C Tables 4.2.6.8 and 6.1.1.4'
N N 0.0061 0.0033 'International Tables Vol C Tables 4.2.6.8 and 6.1.1.4'
O O 0.0106 0.0060 'International Tables Vol C Tables 4.2.6.8 and 6.1.1.4'
La La -0.2871 2.4523 'International Tables Vol C Tables 4.2.6.8 and 6.1.1.4'

loop_
_geom_angle_atom_site_label_1
_geom_angle_atom_site_label_2
_geom_angle_atom_site_label_3
_geom_angle
_geom_angle_site_symmetry_1
_geom_angle_site_symmetry_3
_geom_angle_publ_flag
O14 La1 O9 155.09(7) 2_666 . ?
O14 La1 O26 70.61(7) 2_666 . ?
O9 La1 O26 133.68(7) . . ?
O14 La1 O13 78.19(6) 2_666 . ?
O9 La1 O13 80.33(6) . . ?
O26 La1 O13 127.87(7) . . ?
O14 La1 O25 80.26(7) 2_666 . ?
O9 La1 O25 80.59(7) . . ?
O26 La1 O25 139.33(8) . . ?
O13 La1 O25 69.78(6) . . ?
O14 La1 O1 96.57(6) 2_666 . ?
O9 La1 O1 88.05(7) . . ?
O26 La1 O1 72.65(7) . . ?
O13 La1 O1 70.67(6) . . ?
O25 La1 O1 140.12(6) . . ?
O14 La1 O5 84.18(6) 2_666 . ?
O9 La1 O5 104.58(7) . . ?
O26 La1 O5 77.74(8) . . ?
O13 La1 O5 139.53(6) . . ?
O25 La1 O5 71.50(7) . . ?
O1 La1 O5 148.18(6) . . ?
O14 La1 O6 124.96(6) 2_666 . ?
O9 La1 O6 75.61(6) . . ?
O26 La1 O6 71.95(7) . . ?
O13 La1 O6 155.92(6) . . ?
O25 La1 O6 104.96(6) . . ?
O1 La1 O6 108.97(6) . . ?
O5 La1 O6 49.25(5) . . ?
O14 La1 O2 133.38(6) 2_666 . ?
O9 La1 O2 66.24(6) . . ?
O26 La1 O2 69.56(7) . . ?
O13 La1 O2 108.92(6) . . ?
O25 La1 O2 146.20(6) . . ?
O1 La1 O2 48.68(5) . . ?
O5 La1 O2 109.67(5) . . ?
O6 La1 O2 61.78(5) . . ?
O14 La1 C8 103.49(7) 2_666 . ?
O9 La1 C8 92.16(7) . . ?
O26 La1 C8 71.00(8) . . ?
O13 La1 C8 158.92(7) . . ?
O25 La1 C8 89.64(7) . . ?
O1 La1 C8 129.14(6) . . ?
O5 La1 C8 24.43(6) . . ?
O6 La1 C8 25.03(6) . . ?
O2 La1 C8 85.46(6) . . ?
O14 La1 C1 114.95(7) 2_666 . ?
O9 La1 C1 77.59(7) . . ?
O26 La1 C1 67.65(7) . . ?
O13 La1 C1 90.58(6) . . ?
O25 La1 C1 152.80(7) . . ?
O1 La1 C1 24.20(6) . . ?
O5 La1 C1 129.87(6) . . ?
O6 La1 C1 85.16(6) . . ?
O2 La1 C1 24.57(6) . . ?
C8 La1 C1 107.13(7) . . ?
O14 La1 La2 155.09(5) 2_666 . ?
O9 La1 La2 49.67(4) . . ?
O26 La1 La2 85.90(5) . . ?
O13 La1 La2 124.60(4) . . ?
O25 La1 La2 115.16(5) . . ?
O1 La1 La2 83.76(4) . . ?
O5 La1 La2 82.77(4) . . ?
O6 La1 La2 34.86(4) . . ?
O2 La1 La2 36.17(4) . . ?
C8 La1 La2 59.46(5) . . ?
C1 La1 La2 60.32(5) . . ?
C1 O1 La1 99.56(15) . . ?
O7 N1 O8 123.6(3) . . ?
O7 N1 C11 118.5(2) . . ?
O8 N1 C11 117.9(3) . . ?
O1 C1 O2 121.9(2) . . ?
O1 C1 C2 118.4(2) . . ?
O2 C1 C2 119.7(2) . . ?
O1 C1 La1 56.23(13) . . ?
O2 C1 La1 66.00(14) . . ?
C2 C1 La1 170.67(17) . . ?
O22 La2 O17 73.22(6) 2_675 . ?
O22 La2 O18 72.13(6) 2_675 2_675 ?
O17 La2 O18 122.22(6) . 2_675 ?
O22 La2 O21 117.56(6) 2_675 . ?
O17 La2 O21 80.60(6) . . ?
O18 La2 O21 76.45(6) 2_675 . ?
O22 La2 O27 78.14(7) 2_675 . ?
O17 La2 O27 139.57(8) . . ?
O18 La2 O27 73.08(7) 2_675 . ?
O21 La2 O27 138.88(7) . . ?
O22 La2 O6 144.83(6) 2_675 . ?
O17 La2 O6 141.76(6) . . ?
O18 La2 O6 80.97(6) 2_675 . ?
O21 La2 O6 75.98(6) . . ?
O27 La2 O6 72.55(7) . . ?
O22 La2 O2 146.72(6) 2_675 . ?
O17 La2 O2 78.01(6) . . ?
O18 La2 O2 139.40(6) 2_675 . ?
O21 La2 O2 72.77(6) . . ?
O27 La2 O2 116.07(6) . . ?
O6 La2 O2 66.44(6) . . ?
O22 La2 O10 80.06(6) 2_675 . ?
O17 La2 O10 75.84(6) . . ?
O18 La2 O10 138.56(6) 2_675 . ?
O21 La2 O10 144.80(6) . . ?
O27 La2 O10 71.55(7) . . ?
O6 La2 O10 107.86(6) . . ?
O2 La2 O10 76.98(6) . . ?
O22 La2 La1 150.86(5) 2_675 . ?
O17 La2 La1 115.80(4) . . ?
O18 La2 La1 117.10(4) 2_675 . ?
O21 La2 La1 91.55(4) . . ?
O27 La2 La1 78.70(5) . . ?
O6 La2 La1 36.77(4) . . ?
O2 La2 La1 39.83(4) . . ?
O10 La2 La1 76.00(4) . . ?
C1 O2 La2 161.32(17) . . ?
C1 O2 La1 89.43(15) . . ?
La2 O2 La1 104.00(6) . . ?
O12 N2 O11 123.2(3) . . ?
O12 N2 C18 118.0(3) . . ?
O11 N2 C18 118.8(3) . . ?
C7 C2 C3 120.2(3) . . ?
C7 C2 C1 120.4(2) . . ?
C3 C2 C1 119.4(2) . . ?
O4 N3 O3 124.0(3) . . ?
O4 N3 C4 118.5(3) . . ?
O3 N3 C4 117.6(3) . . ?
C4 C3 C2 117.9(3) . . ?
C4 C3 H3 121.0 . . ?
C2 C3 H3 121.0 . . ?
O15 N4 O16 124.1(3) . . ?
O15 N4 C25 118.0(2) . . ?
O16 N4 C25 118.0(3) . . ?
C3 C4 C5 123.0(3) . . ?
C3 C4 N3 117.4(3) . . ?
C5 C4 N3 119.5(3) . . ?
C8 O5 La1 94.63(16) . . ?
O20 N5 O19 123.2(3) . . ?
O20 N5 C32 118.8(3) . . ?
O19 N5 C32 118.0(3) . . ?
C4 C5 C6 118.4(3) . . ?
C4 C5 H5 120.8 . . ?
C6 C5 H5 120.8 . . ?
C8 O6 La2 155.16(17) . . ?
C8 O6 La1 92.75(14) . . ?
La2 O6 La1 108.37(6) . . ?
O23 N6 O24 124.1(3) . . ?
O23 N6 C39 118.0(3) . . ?
O24 N6 C39 117.9(3) . . ?
C7 C6 C5 119.8(3) . . ?
C7 C6 H6 120.1 . . ?
C5 C6 H6 120.1 . . ?
C52A N7 C52B 59.1(5) . . ?
C52A N7 C54A 119.8(7) . . ?
C52B N7 C54A 62.9(7) . . ?
C52A N7 C54B 62.4(5) . . ?
C52B N7 C54B 121.4(5) . . ?
C54A N7 C54B 164.7(9) . . ?
C52A N7 C53B 172.5(6) . . ?
C52B N7 C53B 118.9(5) . . ?
C54A N7 C53B 61.0(7) . . ?
C54B N7 C53B 119.1(6) . . ?
C52A N7 C53A 119.4(6) . . ?
C52B N7 C53A 171.4(5) . . ?
C54A N7 C53A 120.4(8) . . ?
C54B N7 C53A 57.8(5) . . ?
C53B N7 C53A 61.3(5) . . ?
C6 C7 C2 120.7(3) . . ?
C6 C7 H7 119.7 . . ?
C2 C7 H7 119.7 . . ?
O5 C8 O6 122.3(2) . . ?
O5 C8 C9 119.4(2) . . ?
O6 C8 C9 118.3(2) . . ?
O5 C8 La1 60.94(14) . . ?
O6 C8 La1 62.22(13) . . ?
C9 C8 La1 170.13(18) . . ?
C15 O9 La1 155.28(19) . . ?
C10 C9 C14 120.0(2) . . ?
C10 C9 C8 118.9(2) . . ?
C14 C9 C8 121.1(2) . . ?
C15 O10 La2 111.95(17) . . ?
C11 C10 C9 118.7(3) . . ?
C11 C10 H10 120.7 . . ?
C9 C10 H10 120.7 . . ?
C10 C11 C12 122.6(3) . . ?
C10 C11 N1 118.3(3) . . ?
C12 C11 N1 119.1(2) . . ?
C11 C12 C13 118.1(2) . . ?
C11 C12 H12 121.0 . . ?
C13 C12 H12 121.0 . . ?
C22 O13 La1 164.34(17) . . ?
C12 C13 C14 120.6(3) . . ?
C12 C13 H13 119.7 . . ?
C14 C13 H13 119.7 . . ?
C22 O14 La1 150.66(18) . 2_666 ?
C9 C14 C13 120.0(3) . . ?
C9 C14 H14 120.0 . . ?
C13 C14 H14 120.0 . . ?
O10 C15 O9 124.4(2) . . ?
O10 C15 C16 118.7(2) . . ?
O9 C15 C16 117.0(2) . . ?
C17 C16 C21 119.8(3) . . ?
C17 C16 C15 119.3(2) . . ?
C21 C16 C15 120.9(3) . . ?
C29 O17 La2 145.36(17) . . ?
C16 C17 C18 118.2(3) . . ?
C16 C17 H17 120.9 . . ?
C18 C17 H17 120.9 . . ?
C29 O18 La2 142.71(17) . 2_675 ?
C19 C18 C17 122.8(3) . . ?
C19 C18 N2 119.2(3) . . ?
C17 C18 N2 118.0(3) . . ?
C20 C19 C18 118.6(3) . . ?
C20 C19 H19 120.7 . . ?
C18 C19 H19 120.7 . . ?
C19 C20 C21 119.9(3) . . ?
C19 C20 H20 120.1 . . ?
C21 C20 H20 120.1 . . ?
C36 O21 La2 116.92(16) . . ?
C16 C21 C20 120.7(3) . . ?
C16 C21 H21 119.6 . . ?
C20 C21 H21 119.6 . . ?
C36 O22 La2 171.61(18) . 2_675 ?
O13 C22 O14 125.1(2) . . ?
O13 C22 C23 117.5(2) . . ?
O14 C22 C23 117.3(2) . . ?
C24 C23 C28 119.6(2) . . ?
C24 C23 C22 118.8(2) . . ?
C28 C23 C22 121.6(2) . . ?
C25 C24 C23 118.8(2) . . ?
C25 C24 H24 120.6 . . ?
C23 C24 H24 120.6 . . ?
C43 O25 La1 129.46(18) . . ?
C24 C25 C26 122.9(3) . . ?
C24 C25 N4 117.6(2) . . ?
C26 C25 N4 119.4(3) . . ?
C46 O26 La1 147.4(2) . . ?
C25 C26 C27 117.5(3) . . ?
C25 C26 H26 121.2 . . ?
C27 C26 H26 121.2 . . ?
C49 O27 La2 146.6(2) . . ?
C28 C27 C26 121.1(3) . . ?
C28 C27 H27 119.5 . . ?
C26 C27 H27 119.5 . . ?
C52A O28 C52B 61.4(5) . . ?
C27 C28 C23 120.1(3) . . ?
C27 C28 H28 120.0 . . ?
C23 C28 H28 120.0 . . ?
O18 C29 O17 126.9(2) . . ?
O18 C29 C30 116.9(2) . . ?
O17 C29 C30 116.2(2) . . ?
C31 C30 C35 119.8(2) . . ?
C31 C30 C29 119.6(2) . . ?
C35 C30 C29 120.7(2) . . ?
C32 C31 C30 118.2(3) . . ?
C32 C31 H31 120.9 . . ?
C30 C31 H31 120.9 . . ?
C31 C32 C33 122.9(3) . . ?
C31 C32 N5 118.1(3) . . ?
C33 C32 N5 118.9(3) . . ?
C34 C33 C32 118.3(3) . . ?
C34 C33 H33 120.8 . . ?
C32 C33 H33 120.8 . . ?
C33 C34 C35 120.0(3) . . ?
C33 C34 H34 120.0 . . ?
C35 C34 H34 120.0 . . ?
C34 C35 C30 120.7(3) . . ?
C34 C35 H35 119.6 . . ?
C30 C35 H35 119.6 . . ?
O22 C36 O21 124.6(2) . . ?
O22 C36 C37 117.9(2) . . ?
O21 C36 C37 117.4(2) . . ?
C38 C37 C42 120.0(2) . . ?
C38 C37 C36 120.0(2) . . ?
C42 C37 C36 120.0(2) . . ?
C39 C38 C37 118.0(2) . . ?
C39 C38 H38 121.0 . . ?
C37 C38 H38 121.0 . . ?
C40 C39 C38 123.2(3) . . ?
C40 C39 N6 118.3(2) . . ?
C38 C39 N6 118.5(2) . . ?
C39 C40 C41 118.2(3) . . ?
C39 C40 H40 120.9 . . ?
C41 C40 H40 120.9 . . ?
C42 C41 C40 119.8(3) . . ?
C42 C41 H41 120.1 . . ?
C40 C41 H41 120.1 . . ?
C41 C42 C37 120.8(3) . . ?
C41 C42 H42 119.6 . . ?
C37 C42 H42 119.6 . . ?
C46 N43 C48 122.9(3) . . ?
C46 N43 C47 120.8(3) . . ?
C48 N43 C47 116.3(3) . . ?
O25 C43 N46 124.8(3) . . ?
O25 C43 H43 117.6 . . ?
N46 C43 H43 117.6 . . ?
C49 N44 C50 120.6(3) . . ?
C49 N44 C51 123.0(3) . . ?
C50 N44 C51 116.2(3) . . ?
N46 C44 H44A 109.5 . . ?
N46 C44 H44B 109.5 . . ?
H44A C44 H44B 109.5 . . ?
N46 C44 H44C 109.5 . . ?
H44A C44 H44C 109.5 . . ?
H44B C44 H44C 109.5 . . ?
N46 C45 H45A 109.5 . . ?
N46 C45 H45B 109.5 . . ?
H45A C45 H45B 109.5 . . ?
N46 C45 H45C 109.5 . . ?
H45A C45 H45C 109.5 . . ?
H45B C45 H45C 109.5 . . ?
N46 C45 H45D 109.5 . . ?
H45A C45 H45D 141.1 . . ?
H45B C45 H45D 56.3 . . ?
H45C C45 H45D 56.3 . . ?
N46 C45 H45E 109.5 . . ?
H45A C45 H45E 56.3 . . ?
H45B C45 H45E 141.1 . . ?
H45C C45 H45E 56.3 . . ?
H45D C45 H45E 109.5 . . ?
N46 C45 H45F 109.5 . . ?
H45A C45 H45F 56.3 . . ?
H45B C45 H45F 56.3 . . ?
H45C C45 H45F 141.1 . . ?
H45D C45 H45F 109.5 . . ?
H45E C45 H45F 109.5 . . ?
C43 N46 C45 122.9(3) . . ?
C43 N46 C44 121.0(3) . . ?
C45 N46 C44 116.0(3) . . ?
O26 C46 N43 125.0(3) . . ?
O26 C46 H46 117.5 . . ?
N43 C46 H46 117.5 . . ?
N43 C47 H47A 109.5 . . ?
N43 C47 H47B 109.5 . . ?
H47A C47 H47B 109.5 . . ?
N43 C47 H47C 109.5 . . ?
H47A C47 H47C 109.5 . . ?
H47B C47 H47C 109.5 . . ?
N43 C47 H47D 109.5 . . ?
H47A C47 H47D 141.1 . . ?
H47B C47 H47D 56.3 . . ?
H47C C47 H47D 56.3 . . ?
N43 C47 H47E 109.5 . . ?
H47A C47 H47E 56.3 . . ?
H47B C47 H47E 141.1 . . ?
H47C C47 H47E 56.3 . . ?
H47D C47 H47E 109.5 . . ?
N43 C47 H47F 109.5 . . ?
H47A C47 H47F 56.3 . . ?
H47B C47 H47F 56.3 . . ?
H47C C47 H47F 141.1 . . ?
H47D C47 H47F 109.5 . . ?
H47E C47 H47F 109.5 . . ?
N43 C48 H48A 109.5 . . ?
N43 C48 H48B 109.5 . . ?
H48A C48 H48B 109.5 . . ?
N43 C48 H48C 109.5 . . ?
H48A C48 H48C 109.5 . . ?
H48B C48 H48C 109.5 . . ?
N43 C48 H48D 109.5 . . ?
H48A C48 H48D 141.1 . . ?
H48B C48 H48D 56.3 . . ?
H48C C48 H48D 56.3 . . ?
N43 C48 H48E 109.5 . . ?
H48A C48 H48E 56.3 . . ?
H48B C48 H48E 141.1 . . ?
H48C C48 H48E 56.3 . . ?
H48D C48 H48E 109.5 . . ?
N43 C48 H48F 109.5 . . ?
H48A C48 H48F 56.3 . . ?
H48B C48 H48F 56.3 . . ?
H48C C48 H48F 141.1 . . ?
H48D C48 H48F 109.5 . . ?
H48E C48 H48F 109.5 . . ?
O27 C49 N44 125.4(3) . . ?
O27 C49 H49 117.3 . . ?
N44 C49 H49 117.3 . . ?
N44 C50 H50A 109.5 . . ?
N44 C50 H50B 109.5 . . ?
H50A C50 H50B 109.5 . . ?
N44 C50 H50C 109.5 . . ?
H50A C50 H50C 109.5 . . ?
H50B C50 H50C 109.5 . . ?
N44 C51 H51A 109.5 . . ?
N44 C51 H51B 109.5 . . ?
H51A C51 H51B 109.5 . . ?
N44 C51 H51C 109.5 . . ?
H51A C51 H51C 109.5 . . ?
H51B C51 H51C 109.5 . . ?
N44 C51 H51D 109.5 . . ?
H51A C51 H51D 141.1 . . ?
H51B C51 H51D 56.3 . . ?
H51C C51 H51D 56.3 . . ?
N44 C51 H51E 109.5 . . ?
H51A C51 H51E 56.3 . . ?
H51B C51 H51E 141.1 . . ?
H51C C51 H51E 56.3 . . ?
H51D C51 H51E 109.5 . . ?
N44 C51 H51F 109.5 . . ?
H51A C51 H51F 56.3 . . ?
H51B C51 H51F 56.3 . . ?
H51C C51 H51F 141.1 . . ?
H51D C51 H51F 109.5 . . ?
H51E C51 H51F 109.5 . . ?
O28 C52A N7 120.1(7) . . ?
O28 C52A H52A 119.9 . . ?
N7 C52A H52A 119.9 . . ?
O28 C52B N7 118.2(5) . . ?
O28 C52B H52B 120.9 . . ?
N7 C52B H52B 120.9 . . ?
N7 C53A H53D 109.5 . . ?
N7 C53A H53E 109.5 . . ?
N7 C53A H53F 109.5 . . ?
N7 C53B H53A 109.5 . . ?
N7 C53B H53B 109.5 . . ?
H53A C53B H53B 109.5 . . ?
N7 C53B H53C 109.5 . . ?
H53A C53B H53C 109.5 . . ?
H53B C53B H53C 109.5 . . ?
N7 C54A H54A 109.5 . . ?
N7 C54A H54B 109.5 . . ?
N7 C54A H54C 109.5 . . ?
N7 C54B H54D 109.5 . . ?
N7 C54B H54E 109.5 . . ?
H54D C54B H54E 109.5 . . ?
N7 C54B H54F 109.5 . . ?
H54D C54B H54F 109.5 . . ?
H54E C54B H54F 109.5 . . ?

loop_
_geom_bond_atom_site_label_1
_geom_bond_atom_site_label_2
_geom_bond_distance
_geom_bond_site_symmetry_2
_geom_bond_publ_flag
La1 O14 2.4297(18) 2_666 ?
La1 O9 2.4318(19) . ?
La1 O26 2.481(2) . ?
La1 O13 2.4829(18) . ?
La1 O25 2.537(2) . ?
La1 O1 2.5592(19) . ?
La1 O5 2.6239(19) . ?
La1 O6 2.6502(17) . ?
La1 O2 2.7735(18) . ?
La1 C8 2.992(2) . ?
La1 C1 3.036(3) . ?
La1 La2 4.2015(2) . ?
O1 C1 1.262(3) . ?
N1 O7 1.218(4) . ?
N1 O8 1.218(3) . ?
N1 C11 1.468(4) . ?
C1 O2 1.262(3) . ?
C1 C2 1.491(4) . ?
La2 O22 2.4377(18) 2_675 ?
La2 O17 2.4475(18) . ?
La2 O18 2.4867(17) 2_675 ?
La2 O21 2.5175(18) . ?
La2 O27 2.525(2) . ?
La2 O6 2.5303(17) . ?
La2 O2 2.5557(17) . ?
La2 O10 2.5628(19) . ?
N2 O12 1.228(4) . ?
N2 O11 1.228(5) . ?
N2 C18 1.466(4) . ?
C2 C7 1.386(4) . ?
C2 C3 1.389(4) . ?
O3 N3 1.229(4) . ?
N3 O4 1.221(4) . ?
N3 C4 1.471(4) . ?
C3 C4 1.378(4) . ?
C3 H3 0.9500 . ?
N4 O15 1.225(3) . ?
N4 O16 1.229(3) . ?
N4 C25 1.467(3) . ?
C4 C5 1.380(5) . ?
O5 C8 1.242(3) . ?
N5 O20 1.220(4) . ?
N5 O19 1.222(4) . ?
N5 C32 1.468(4) . ?
C5 C6 1.387(5) . ?
C5 H5 0.9500 . ?
O6 C8 1.267(3) . ?
N6 O23 1.221(3) . ?
N6 O24 1.224(4) . ?
N6 C39 1.469(4) . ?
C6 C7 1.385(4) . ?
C6 H6 0.9500 . ?
N7 C52A 1.351(9) . ?
N7 C52B 1.362(6) . ?
N7 C54A 1.372(11) . ?
N7 C54B 1.406(8) . ?
N7 C53B 1.420(8) . ?
N7 C53A 1.456(9) . ?
C7 H7 0.9500 . ?
C8 C9 1.500(3) . ?
O9 C15 1.264(3) . ?
C9 C10 1.387(4) . ?
C9 C14 1.389(4) . ?
O10 C15 1.249(3) . ?
C10 C11 1.379(4) . ?
C10 H10 0.9500 . ?
C11 C12 1.383(4) . ?
C12 C13 1.384(4) . ?
C12 H12 0.9500 . ?
O13 C22 1.242(3) . ?
C13 C14 1.390(4) . ?
C13 H13 0.9500 . ?
O14 C22 1.250(3) . ?
O14 La1 2.4297(18) 2_666 ?
C14 H14 0.9500 . ?
C15 C16 1.508(4) . ?
C16 C17 1.382(4) . ?
C16 C21 1.385(4) . ?
O17 C29 1.253(3) . ?
C17 C18 1.384(4) . ?
C17 H17 0.9500 . ?
O18 C29 1.250(3) . ?
O18 La2 2.4867(17) 2_675 ?
C18 C19 1.377(5) . ?
C19 C20 1.372(5) . ?
C19 H19 0.9500 . ?
C20 C21 1.392(4) . ?
C20 H20 0.9500 . ?
O21 C36 1.258(3) . ?
C21 H21 0.9500 . ?
O22 C36 1.250(3) . ?
O22 La2 2.4377(18) 2_675 ?
C22 C23 1.507(4) . ?
C23 C24 1.386(3) . ?
C23 C28 1.393(4) . ?
C24 C25 1.377(4) . ?
C24 H24 0.9500 . ?
O25 C43 1.242(3) . ?
C25 C26 1.381(4) . ?
O26 C46 1.235(4) . ?
C26 C27 1.385(4) . ?
C26 H26 0.9500 . ?
O27 C49 1.218(4) . ?
C27 C28 1.383(4) . ?
C27 H27 0.9500 . ?
O28 C52A 1.301(8) . ?
O28 C52B 1.317(7) . ?
C28 H28 0.9500 . ?
C29 C30 1.508(4) . ?
C30 C31 1.388(4) . ?
C30 C35 1.390(4) . ?
C31 C32 1.381(4) . ?
C31 H31 0.9500 . ?
C32 C33 1.383(4) . ?
C33 C34 1.378(5) . ?
C33 H33 0.9500 . ?
C34 C35 1.390(4) . ?
C34 H34 0.9500 . ?
C35 H35 0.9500 . ?
C36 C37 1.507(3) . ?
C37 C38 1.386(4) . ?
C37 C42 1.390(4) . ?
C38 C39 1.382(4) . ?
C38 H38 0.9500 . ?
C39 C40 1.379(4) . ?
C40 C41 1.390(4) . ?
C40 H40 0.9500 . ?
C41 C42 1.387(4) . ?
C41 H41 0.9500 . ?
C42 H42 0.9500 . ?
N43 C46 1.293(4) . ?
N43 C48 1.437(4) . ?
N43 C47 1.443(5) . ?
C43 N46 1.302(4) . ?
C43 H43 0.9500 . ?
N44 C49 1.313(4) . ?
N44 C50 1.435(5) . ?
N44 C51 1.448(4) . ?
C44 N46 1.450(5) . ?
C44 H44A 0.9800 . ?
C44 H44B 0.9800 . ?
C44 H44C 0.9800 . ?
C45 N46 1.447(4) . ?
C45 H45A 0.9800 . ?
C45 H45B 0.9800 . ?
C45 H45C 0.9800 . ?
C45 H45D 0.9800 . ?
C45 H45E 0.9800 . ?
C45 H45F 0.9800 . ?
C46 H46 0.9500 . ?
C47 H47A 0.9800 . ?
C47 H47B 0.9800 . ?
C47 H47C 0.9800 . ?
C47 H47D 0.9800 . ?
C47 H47E 0.9800 . ?
C47 H47F 0.9800 . ?
C48 H48A 0.9800 . ?
C48 H48B 0.9800 . ?
C48 H48C 0.9800 . ?
C48 H48D 0.9800 . ?
C48 H48E 0.9800 . ?
C48 H48F 0.9800 . ?
C49 H49 0.9500 . ?
C50 H50A 0.9800 . ?
C50 H50B 0.9800 . ?
C50 H50C 0.9800 . ?
C51 H51A 0.9800 . ?
C51 H51B 0.9800 . ?
C51 H51C 0.9800 . ?
C51 H51D 0.9800 . ?
C51 H51E 0.9800 . ?
C51 H51F 0.9800 . ?
C52A H52A 0.9500 . ?
C52B H52B 0.9500 . ?
C53A H53D 0.9800 . ?
C53A H53E 0.9800 . ?
C53A H53F 0.9800 . ?
C53B H53A 0.9800 . ?
C53B H53B 0.9800 . ?
C53B H53C 0.9800 . ?
C54A H54A 0.9800 . ?
C54A H54B 0.9800 . ?
C54A H54C 0.9800 . ?
C54B H54D 0.9800 . ?
C54B H54E 0.9800 . ?
C54B H54F 0.9800 . ?

loop_
_geom_hbond_atom_site_label_D
_geom_hbond_atom_site_label_H
_geom_hbond_atom_site_label_A
_geom_hbond_distance_DH
_geom_hbond_distance_HA
_geom_hbond_distance_DA
_geom_hbond_angle_DHA
_geom_hbond_site_symmetry_A
C6 H6 O28 0.95 2.72 3.324(5) 122.4 .
C7 H7 O28 0.95 2.64 3.290(4) 125.9 .
C43 H43 O14 0.95 2.88 3.602(3) 134.1 .
C43 H43 O13 0.95 2.95 3.828(3) 153.8 2_666
C49 H49 O4 0.95 2.35 3.292(4) 174.0 2_675
C46 H46 O11 0.95 2.91 3.511(5) 122.0 2_666
C46 H46 O14 0.95 2.83 3.167(4) 102.2 2_666
